data_4073297
loop_
_publ_author_name
'Chernyshova, Eleonora S.'
'Goddard, Richard'
'P\"orschke, Klaus-Richard'

_publ_section_title
;
 Mononuclear NHC&#x2212;Pd&#x2212;\p-Allyl Complexes Containing Weakly
 Coordinating Ligands
;
_journal_issue 13
_journal_name_full Organometallics
_journal_page_first 3236
_journal_paper_doi 10.1021/om0702274
_journal_volume 26
_journal_year 2007
_chemical_compound_source diethylether
_chemical_formula_moiety 'C4 H5 F3 O3 Pd S'
_chemical_formula_sum 'C4 H5 F3 O3 Pd S'
_chemical_formula_weight 296.54
_chemical_melting_point ?
_chemical_name_systematic
; 
 trifluoromethanesulphonate-(\h^3^-allyl)-palladium(ii)
;
_space_group_IT_number 148
_symmetry_cell_setting rhombohedral
_symmetry_Int_Tables_number 148
_symmetry_space_group_name_Hall '-P 3*'
_symmetry_space_group_name_H-M 'R -3 :R'
_atom_sites_solution_hydrogens geom
_atom_sites_solution_primary direct
_atom_sites_solution_secondary difmap
_cell_angle_alpha 112.92(2)
_cell_angle_beta 112.92(2)
_cell_angle_gamma 112.92(2)
_cell_formula_units_Z 6
_cell_length_a 12.3337(1)
_cell_length_b 12.3337(1)
_cell_length_c 12.3337(1)
_cell_measurement_reflns_used 23637
_cell_measurement_temperature 100
_cell_measurement_theta_max 31.51
_cell_measurement_theta_min 2.91
_cell_volume 1225.8(9)
_computing_cell_refinement 'Denzo / Scalepack (Otwinowski 1997)'
_computing_data_collection 'Collect software (Nonius, 1998)'
_computing_data_reduction 'Denzo / Scalepack (Otwinowski 1997)'
_computing_molecular_graphics 'DIAMOND (Crystal Impact GbR, 2005)'
_computing_structure_refinement 'SHELXL-97 (Sheldrick, 1997)'
_computing_structure_solution 'SHELXS-97 (Sheldrick, 1990)'
_diffrn_ambient_temperature 100
_diffrn_measured_fraction_theta_full 0.987
_diffrn_measured_fraction_theta_max 0.987
_diffrn_measurement_device_type 'Nonius KappaCCD'
_diffrn_measurement_method 'CCD \w-scan'
_diffrn_radiation_monochromator graphite
_diffrn_radiation_source '0.3 mm focus rotating anode'
_diffrn_radiation_type MoK\a
_diffrn_radiation_wavelength 0.71073
_diffrn_reflns_av_R_equivalents 0.0413
_diffrn_reflns_av_sigmaI/netI 0.0198
_diffrn_reflns_limit_h_max 18
_diffrn_reflns_limit_h_min -18
_diffrn_reflns_limit_k_max 18
_diffrn_reflns_limit_k_min -18
_diffrn_reflns_limit_l_max 18
_diffrn_reflns_limit_l_min -18
_diffrn_reflns_number 21222
_diffrn_reflns_theta_full 31.59
_diffrn_reflns_theta_max 31.59
_diffrn_reflns_theta_min 3.06
_diffrn_standards_decay_% 0.0
_diffrn_standards_number 0
_exptl_absorpt_coefficient_mu 2.541
_exptl_absorpt_correction_T_max 1.0
_exptl_absorpt_correction_T_min 0.8198
_exptl_absorpt_correction_type multi-scan
_exptl_absorpt_process_details 'Scalepack, Otwinowski (1997)'
_exptl_crystal_colour yellow
_exptl_crystal_density_diffrn 2.410
_exptl_crystal_density_meas ?
_exptl_crystal_density_method none
_exptl_crystal_description prism
_exptl_crystal_F_000 852
_exptl_crystal_size_max 0.34
_exptl_crystal_size_mid 0.08
_exptl_crystal_size_min 0.08
_refine_diff_density_max 0.751
_refine_diff_density_min -0.592
_refine_diff_density_rms 0.094
_refine_ls_extinction_method none
_refine_ls_goodness_of_fit_ref 1.136
_refine_ls_hydrogen_treatment refall
_refine_ls_matrix_type full
_refine_ls_number_parameters 129
_refine_ls_number_reflns 2716
_refine_ls_number_restraints 0
_refine_ls_restrained_S_all 1.136
_refine_ls_R_factor_all 0.0203
_refine_ls_R_factor_gt 0.0194
_refine_ls_shift/su_max 0.001
_refine_ls_shift/su_mean 0.000
_refine_ls_structure_factor_coef Fsqd
_refine_ls_weighting_details 'calc w=1/[\s^2^(Fo^2^)+(0.0136P)^2^+1.3614P] where P=(Fo^2^+2Fc^2^)/3'
_refine_ls_weighting_scheme calc
_refine_ls_wR_factor_gt 0.0449
_refine_ls_wR_factor_ref 0.0453
_reflns_number_gt 2644
_reflns_number_total 2716
_reflns_threshold_expression I>2\s(I)
_cod_data_source_file om0702274si20070309_074405.cif
_cod_data_source_block 5a
_cod_depositor_comments
;
The following automatic conversions were performed:

'_chemical_melting_point' value 'not measured' was changed to '?' -
the value is undefined or not given.

Automatic conversion script
Id: cif_fix_values 1715 2011-07-08 13:25:40Z adriana 

The following automatic conversions were performed:

'_exptl_crystal_density_meas' value 'none' was changed to '?' - the
value is perceived as not measured.

Automatic conversion script
Id: cif_fix_values 3008 2015-01-20 13:52:24Z robertas 
;
_cod_original_cell_volume 1226.111(17)
_cod_original_sg_symbol_H-M 'R -3 r'
_cod_database_code 4073297

loop_
_symmetry_equiv_pos_as_xyz
'x, y, z'
'z, x, y'
'y, z, x'
'-x, -y, -z'
'-z, -x, -y'
'-y, -z, -x'

loop_
_atom_site_label
_atom_site_type_symbol
_atom_site_fract_x
_atom_site_fract_y
_atom_site_fract_z
_atom_site_U_iso_or_equiv
_atom_site_adp_type
_atom_site_occupancy
_atom_site_symmetry_multiplicity
_atom_site_calc_flag
C1 C 0.31524(19) 0.06742(19) -0.13995(19) 0.0167(3) Uani 1 1 d
H1A H 0.243(3) -0.044(3) -0.203(3) 0.019(6) Uiso 1 1 d
H1B H 0.393(3) 0.126(3) -0.038(3) 0.032(7) Uiso 1 1 d
C2 C 0.26708(18) 0.13489(19) -0.19331(19) 0.0171(3) Uani 1 1 d
H2 H 0.166(3) 0.068(3) -0.297(3) 0.018(5) Uiso 1 1 d
C3 C 0.38176(19) 0.28776(19) -0.11900(19) 0.0170(3) Uani 1 1 d
H3A H 0.465(3) 0.357(3) -0.007(3) 0.028(6) Uiso 1 1 d
H3B H 0.365(2) 0.337(3) -0.160(3) 0.017(5) Uiso 1 1 d
C4 C 0.6836(2) 0.55341(18) -0.17548(18) 0.0180(3) Uani 1 1 d
F1 F 0.56076(14) 0.53312(15) -0.19833(14) 0.0289(2) Uani 1 1 d
F2 F 0.66542(15) 0.51215(14) -0.30138(13) 0.0284(2) Uani 1 1 d
F3 F 0.80393(15) 0.70118(12) -0.06308(14) 0.0324(3) Uani 1 1 d
O1 O 0.51180(13) 0.02129(12) -0.25900(13) 0.0144(2) Uani 1 1 d
O2 O 0.57126(13) 0.28569(13) -0.24604(13) 0.0151(2) Uani 1 1 d
O3 O 0.84308(14) 0.46592(15) -0.11126(15) 0.0204(2) Uani 1 1 d
S1 S 0.71490(4) 0.44253(4) -0.12273(4) 0.01170(7) Uani 1 1 d
Pd1 Pd 0.440937(12) 0.156436(12) -0.202093(12) 0.01070(4) Uani 1 1 d

loop_
_atom_site_aniso_label
_atom_site_aniso_U_11
_atom_site_aniso_U_22
_atom_site_aniso_U_33
_atom_site_aniso_U_23
_atom_site_aniso_U_13
_atom_site_aniso_U_12
C1 0.0168(7) 0.0194(7) 0.0195(7) 0.0140(6) 0.0133(6) 0.0117(6)
C2 0.0154(7) 0.0194(7) 0.0188(7) 0.0118(6) 0.0117(6) 0.0121(6)
C3 0.0198(7) 0.0175(7) 0.0201(7) 0.0120(6) 0.0140(6) 0.0145(6)
C4 0.0243(8) 0.0162(7) 0.0149(7) 0.0119(6) 0.0118(6) 0.0126(6)
F1 0.0357(6) 0.0401(7) 0.0302(6) 0.0266(6) 0.0216(5) 0.0317(6)
F2 0.0446(7) 0.0303(6) 0.0221(5) 0.0216(5) 0.0239(5) 0.0240(6)
F3 0.0389(7) 0.0132(5) 0.0239(5) 0.0118(4) 0.0130(5) 0.0100(5)
O1 0.0151(5) 0.0107(4) 0.0171(5) 0.0081(4) 0.0103(4) 0.0086(4)
O2 0.0157(5) 0.0115(5) 0.0127(5) 0.0070(4) 0.0088(4) 0.0061(4)
O3 0.0161(5) 0.0233(6) 0.0236(6) 0.0146(5) 0.0140(5) 0.0127(5)
S1 0.01190(15) 0.01156(14) 0.01152(15) 0.00777(13) 0.00751(13) 0.00694(13)
Pd1 0.01110(6) 0.00985(6) 0.01195(6) 0.00704(5) 0.00756(5) 0.00689(5)

loop_
_atom_type_symbol
_atom_type_description
_atom_type_scat_dispersion_real
_atom_type_scat_dispersion_imag
_atom_type_scat_source
C C 0.0033 0.0016 'International Tables Vol C Tables 4.2.6.8 and 6.1.1.4'
H H 0.0000 0.0000 'International Tables Vol C Tables 4.2.6.8 and 6.1.1.4'
F F 0.0171 0.0103 'International Tables Vol C Tables 4.2.6.8 and 6.1.1.4'
O O 0.0106 0.0060 'International Tables Vol C Tables 4.2.6.8 and 6.1.1.4'
Pd Pd -0.9988 1.0072 'International Tables Vol C Tables 4.2.6.8 and 6.1.1.4'
S S 0.1246 0.1234 'International Tables Vol C Tables 4.2.6.8 and 6.1.1.4'

loop_
_geom_angle_atom_site_label_1
_geom_angle_atom_site_label_2
_geom_angle_atom_site_label_3
_geom_angle
_geom_angle_site_symmetry_1
_geom_angle_site_symmetry_3
_geom_angle_publ_flag
C2 C1 Pd1 70.37(9) . . y
C2 C1 H1A 117.7(14) . . y
Pd1 C1 H1A 118.0(14) . . y
C2 C1 H1B 118.7(17) . . y
Pd1 C1 H1B 99.7(17) . . y
H1A C1 H1B 120(2) . . y
C3 C2 C1 115.95(15) . . y
C3 C2 Pd1 70.34(9) . . y
C1 C2 Pd1 70.59(9) . . y
C3 C2 H2 121.8(13) . . y
C1 C2 H2 119.4(13) . . y
Pd1 C2 H2 113.0(13) . . y
C2 C3 Pd1 70.76(9) . . y
C2 C3 H3A 118.4(15) . . y
Pd1 C3 H3A 101.8(15) . . y
C2 C3 H3B 122.0(13) . . y
Pd1 C3 H3B 118.0(13) . . y
H3A C3 H3B 115.2(19) . . y
F2 C4 F1 108.83(14) . . y
F2 C4 F3 108.77(14) . . y
F1 C4 F3 108.49(15) . . y
F2 C4 S1 110.64(12) . . y
F1 C4 S1 110.64(11) . . y
F3 C4 S1 109.42(11) . . y
S1 O1 Pd1 121.61(7) 3_554 . y
S1 O2 Pd1 121.80(7) . . y
O3 S1 O2 114.71(7) . . y
O3 S1 O1 115.86(7) . 2_655 y
O2 S1 O1 112.89(7) . 2_655 y
O3 S1 C4 105.20(8) . . y
O2 S1 C4 104.67(7) . . y
O1 S1 C4 101.52(7) 2_655 . y
C3 Pd1 C2 38.89(6) . . y
C3 Pd1 C1 68.91(6) . . y
C2 Pd1 C1 39.04(6) . . y
C3 Pd1 O1 171.41(6) . . y
C2 Pd1 O1 138.49(5) . . y
C1 Pd1 O1 104.92(5) . . y
C3 Pd1 O2 100.00(6) . . y
C2 Pd1 O2 131.91(6) . . y
C1 Pd1 O2 168.81(6) . . y
O1 Pd1 O2 85.94(4) . . y

loop_
_geom_bond_atom_site_label_1
_geom_bond_atom_site_label_2
_geom_bond_distance
_geom_bond_site_symmetry_2
_geom_bond_publ_flag
C1 C2 1.409(2) . y
C1 Pd1 2.1099(16) . y
C1 H1A 0.98(2) . y
C1 H1B 0.91(3) . y
C2 C3 1.401(2) . y
C2 Pd1 2.1071(16) . y
C2 H2 1.00(2) . y
C3 Pd1 2.1016(15) . y
C3 H3A 0.99(3) . y
C3 H3B 0.96(2) . y
C4 F2 1.3207(19) . y
C4 F1 1.325(2) . y
C4 F3 1.3303(19) . y
C4 S1 1.8304(16) . y
O1 S1 1.4653(11) 3_554 y
O1 Pd1 2.1763(11) . y
O2 S1 1.4613(11) . y
O2 Pd1 2.1851(11) . y
O3 S1 1.4288(12) . y
S1 O1 1.4655(12) 2_655 y
